data_1007168
loop_
_publ_author_name
'Averbuch-Pouchot, M T'
'Durif, A'

_publ_section_title
;
Crystal structure of a new adduct between telluric acid and alkali
cyclo-triphosphates: Te (O H)~6~ * Na~3~ P~3~ O~9~ * K~3~ P~3~
O~9~.
;
_journal_coden_ASTM ACSCEE
_journal_name_full 'Acta Crystallographica C (39,1983-)'
_journal_page_first 1653
_journal_page_last 1655
_journal_volume 43
_journal_year 1987
_chemical_formula_structural 'Te (O H)6 (Na3 P3 O9) (K3 P3 O9)'
_chemical_formula_sum 'H6 K3 Na3 O24 P6 Te'
_chemical_name_systematic
;
Trisodium tripotassium cyclo-triphosphate telluric acid
;
_space_group_IT_number 15
_symmetry_cell_setting monoclinic
_symmetry_Int_Tables_number 15
_symmetry_space_group_name_Hall '-C 2yc'
_symmetry_space_group_name_H-M 'C 1 2/c 1'
_cell_angle_alpha 90
_cell_angle_beta 119.76(5)
_cell_angle_gamma 90
_cell_formula_units_Z 4
_cell_length_a 18.42(1)
_cell_length_b 10.644(5)
_cell_length_c 12.348(8)
_cell_volume 2101.7
_refine_ls_R_factor_all 0.017
_cod_database_code 1007168

loop_
_symmetry_equiv_pos_as_xyz
x,y,z
-x,y,1/2-z
-x,-y,-z
x,-y,1/2+z
1/2+x,1/2+y,z
1/2-x,1/2+y,1/2-z
1/2-x,1/2-y,-z
1/2+x,1/2-y,1/2+z

loop_
_atom_site_label
_atom_site_type_symbol
_atom_site_symmetry_multiplicity
_atom_site_Wyckoff_symbol
_atom_site_fract_x
_atom_site_fract_y
_atom_site_fract_z
_atom_site_occupancy
_atom_site_attached_hydrogens
_atom_site_calc_flag
Te1 Te6+ 4 c 0.25 0.25 0. 1. 0 d
K1 K1+ 4 e 0.5 0.14423(8) 0.25 1. 0 d
K2 K1+ 8 f 0.19707(3) 0.05296(6) 0.24996(5) 1. 0 d
P1 P5+ 8 f 0.33257(3) 0.33279(6) 0.47715(5) 1. 0 d
P2 P5+ 8 f 0.48865(3) 0.32332(6) 0.47711(5) 1. 0 d
P3 P5+ 8 f 0.09408(3) 0.40606(6) 0.52284(5) 1. 0 d
Na1 Na1+ 8 f 0.09947(6) 0.3495(1) 0.24998(9) 1. 0 d
Na2 Na1+ 4 e 0.5 0.5510(2) 0.25 1. 0 d
O1 O2- 8 f 0.33408(10) 0.3676(2) 0.1046(2) 1. 0 d
O2 O2- 8 f 0.20158(10) 0.2649(2) 0.1048(1) 1. 0 d
O3 O2- 8 f 0.31902(11) 0.1174(2) 0.1049(2) 1. 0 d
O4 O2- 8 f 0.39884(9) 0.3845(2) 0.4375(1) 1. 0 d
O5 O2- 8 f 0.25159(10) 0.3925(2) 0.3908(2) 1. 0 d
O6 O2- 8 f 0.13088(10) 0.1578(2) 0.3858(1) 1. 0 d
O7 O2- 8 f 0.32711(9) 0.1871(2) 0.4374(1) 1. 0 d
O8 O2- 8 f 0.0435(1) 0.1678(2) 0.1142(1) 1. 0 d
O9 O2- 8 f 0.51584(9) 0.3718(2) 0.3906(1) 1. 0 d
O10 O2- 8 f 0.46155(9) 0.1783(2) 0.4374(1) 1. 0 d
O11 O2- 8 f 0.1265(1) 0.4856(2) 0.1090(1) 1. 0 d
O12 O2- 8 f 0.04861(10) 0.4242(2) 0.3860(1) 1. 0 d
H1 H1+ 8 f 0.370(2) 0.364(4) 0.093(3) 1. 0 d
H2 H1+ 8 f 0.178(2) 0.323(4) 0.095(3) 1. 0 d
H3 H1+ 8 f 0.293(2) 0.067(4) 0.087(3) 1. 0 d

loop_
_atom_type_symbol
_atom_type_oxidation_number
Te6+ 6.000
K1+ 1.000
P5+ 5.000
Na1+ 1.000
O2- -2.000
H1+ 1.000
